data_1544232
loop_
_publ_author_name
'Ricci, Paolo'
'Khotavivattana, Tanatorn'
'Pfeifer, Lukas'
'M\'edebielle, Maurice'
'Morphy, John Richard'
'Gouverneur, V\'eronique'

_publ_section_title
;
 The dual role of thiourea in the thiotrifluoromethylation of alkenes.
;
_journal_issue 2
_journal_name_full 'Chemical science'
_journal_page_first 1195
_journal_page_last 1199
_journal_paper_doi 10.1039/c6sc02790c
_journal_volume 8
_journal_year 2017
_chemical_formula_moiety 'C25 H20 F3 N3 O4 S2'
_chemical_formula_sum 'C25 H20 F3 N3 O4 S2'
_chemical_formula_weight 547.58
_chemical_melting_point_gt 523
_space_group_IT_number 14
_symmetry_cell_setting monoclinic
_symmetry_space_group_name_Hall '-P 2yn'
_symmetry_space_group_name_H-M 'P 1 21/n 1'
_atom_sites_solution_hydrogens difmap
_atom_sites_solution_primary other
_audit_creation_date 2016-01-27
_audit_creation_method CRYSTALS_ver_14.43
_audit_update_record
;
2016-04-14 deposited with the CCDC.
2016-09-30 downloaded from the CCDC.
;
_cell_angle_alpha 90
_cell_angle_beta 90.3040(11)
_cell_angle_gamma 90
_cell_formula_units_Z 4
_cell_length_a 6.8480(1)
_cell_length_b 20.4301(3)
_cell_length_c 17.0570(2)
_cell_measurement_reflns_used 15563
_cell_measurement_temperature 150
_cell_measurement_theta_max 76
_cell_measurement_theta_min 4
_cell_volume 2386.33(6)
_computing_cell_refinement 'CrysAlis, (Oxford Diffraction, 2002)'
_computing_data_collection 'SuperNova, (Oxford Diffraction, 2010)'
_computing_data_reduction 'CrysAlis, (Oxford Diffraction, 2002)'
_computing_molecular_graphics 'CAMERON (Watkin et al., 1996)'
_computing_publication_material 'CRYSTALS (Betteridge et al., 2003)'
_computing_structure_refinement 'CRYSTALS (Betteridge et al., 2003)'
_computing_structure_solution 'Superflip (Palatinus & Chapuis, 2007)'
_diffrn_ambient_temperature 150
_diffrn_measured_fraction_theta_full 0.997
_diffrn_measured_fraction_theta_max 0.994
_diffrn_measurement_device Area
_diffrn_measurement_device_type 'Oxford Diffraction SuperNova'
_diffrn_measurement_method \w
_diffrn_radiation_monochromator graphite
_diffrn_radiation_type 'Cu K\a'
_diffrn_radiation_wavelength 1.54180
_diffrn_reflns_av_R_equivalents 0.027
_diffrn_reflns_limit_h_max 8
_diffrn_reflns_limit_h_min -8
_diffrn_reflns_limit_k_max 25
_diffrn_reflns_limit_k_min -24
_diffrn_reflns_limit_l_max 16
_diffrn_reflns_limit_l_min -21
_diffrn_reflns_number 29782
_diffrn_reflns_theta_full 74.753
_diffrn_reflns_theta_max 76.279
_diffrn_reflns_theta_min 3.375
_diffrn_standards_number 0
_exptl_absorpt_coefficient_mu 2.586
_exptl_absorpt_correction_T_max 0.77
_exptl_absorpt_correction_T_min 0.54
_exptl_absorpt_correction_type multi-scan
_exptl_absorpt_process_details 'CrysAlis, (Oxford Diffraction, 2002)'
_exptl_crystal_colour clear_pale_colourless
_exptl_crystal_density_diffrn 1.524
_exptl_crystal_density_method 'not measured'
_exptl_crystal_description prism
_exptl_crystal_F_000 1128
_exptl_crystal_size_max 0.25
_exptl_crystal_size_mid 0.10
_exptl_crystal_size_min 0.10
_refine_diff_density_max 0.28
_refine_diff_density_min -0.39
_refine_ls_extinction_method None
_refine_ls_goodness_of_fit_ref 0.9995
_refine_ls_hydrogen_treatment constr
_refine_ls_matrix_type full
_refine_ls_number_parameters 334
_refine_ls_number_reflns 4958
_refine_ls_number_restraints 0
_refine_ls_R_factor_all 0.0326
_refine_ls_R_factor_gt 0.0313
_refine_ls_shift/su_max 0.0014022
_refine_ls_shift/su_mean 0.0000615
_refine_ls_structure_factor_coef Fsqd
_refine_ls_weighting_details
;
 Method= Modified Sheldrick 
 w=1/[\s^2^(F^2^) + ( 0.04P)^2^ + 1.13P] 
 ,where P=(max(Fo^2^,0) + 2Fc^2^)/3 
;
_refine_ls_weighting_scheme calc
_refine_ls_wR_factor_all 0.0824
_refine_ls_wR_factor_gt 0.0812
_refine_ls_wR_factor_ref 0.0824
_reflns_limit_h_max 8
_reflns_limit_h_min -8
_reflns_limit_k_max 25
_reflns_limit_k_min 0
_reflns_limit_l_max 21
_reflns_limit_l_min 0
_reflns_number_gt 4681
_reflns_number_total 4979
_reflns_threshold_expression I>2.0\s(I)
_oxford_diffrn_Wilson_B_factor 2.20
_oxford_diffrn_Wilson_scale 0.04
_oxford_refine_ls_r_factor_ref 0.0326
_oxford_refine_ls_scale 4.30(5)
_oxford_reflns_number_all 4958
_oxford_reflns_threshold_expression_ref I>-3.0\s(I)
_oxford_structure_analysis_title 108lp15
_cod_data_source_file c6sc02790c2.cif
_cod_data_source_block Structure-2gh
_cod_depositor_comments
;
The following automatic conversions were performed:

'_chemical_melting_point' tag was changed to
'_chemical_melting_point_gt' since the value was specified 'more
than' ('>') a certain temperature. The value '>523 K' was changed to
'523' - it should be numeric and without a unit designator.

'_atom_sites_solution_primary' value 'Other' changed to 'other'
according to
/usr/data/users/saulius/crontab/automatic-downloads/rss-feeds/RSC/lib/dictionaries/cif_core.dic
dictionary named 'cif_core.dic' version 2.4.2 from 2011-04-26.

Automatic conversion script
Id: cif_fix_values 4268 2015-11-12 08:31:59Z antanas 

 Adding full bibliography for 1544232--1544234.cif.

 Adding full bibliography for 1544232--1544234.cif.
;
_cod_original_sg_symbol_H-M 'P 21/n '
_cod_database_code 1544232

loop_
_symmetry_equiv_pos_as_xyz
x,y,z
-x,-y,-z
x+1/2,-y+1/2,z+1/2
-x+1/2,y+1/2,-z+1/2

loop_
_atom_site_label
_atom_site_type_symbol
_atom_site_fract_x
_atom_site_fract_y
_atom_site_fract_z
_atom_site_U_iso_or_equiv
_atom_site_occupancy
_atom_site_adp_type
_atom_site_refinement_flags_posn
S1 S 0.66067(4) 0.622276(15) 0.660034(18) 0.0252 1.0000 Uani .
O2 O 0.55241(14) 0.68200(5) 0.65512(6) 0.0305 1.0000 Uani .
O3 O 0.84485(14) 0.61628(5) 0.62225(6) 0.0333 1.0000 Uani .
N4 N 0.69315(16) 0.61030(5) 0.75565(7) 0.0265 1.0000 Uani .
C5 C 0.58392(19) 0.64863(6) 0.81343(8) 0.0257 1.0000 Uani .
C6 C 0.69755(19) 0.64469(6) 0.89166(8) 0.0259 1.0000 Uani .
S7 S 0.79956(5) 0.561059(16) 0.889851(19) 0.0299 1.0000 Uani .
C8 C 0.79546(19) 0.55625(6) 0.78607(8) 0.0270 1.0000 Uani .
N9 N 0.86406(17) 0.51257(6) 0.74234(7) 0.0301 1.0000 Uani .
C10 C 0.9886(2) 0.46204(7) 0.76963(8) 0.0310 1.0000 Uani .
C11 C 0.9494(2) 0.39840(7) 0.74573(9) 0.0365 1.0000 Uani .
C12 C 1.0817(3) 0.34885(8) 0.76366(10) 0.0470 1.0000 Uani .
C13 C 1.2490(3) 0.36159(10) 0.80435(10) 0.0552 1.0000 Uani .
C14 C 1.2887(3) 0.42467(11) 0.82851(12) 0.0583 1.0000 Uani .
C15 C 1.1591(3) 0.47518(9) 0.81108(11) 0.0465 1.0000 Uani .
C16 C 0.8651(2) 0.69549(7) 0.90043(9) 0.0327 1.0000 Uani .
C17 C 1.0015(2) 0.70425(8) 0.83153(11) 0.0428 1.0000 Uani .
F18 F 1.15299(16) 0.74240(6) 0.85210(8) 0.0640 1.0000 Uani .
F19 F 1.08229(13) 0.64889(5) 0.80389(6) 0.0475 1.0000 Uani .
F20 F 0.91459(15) 0.73381(5) 0.76967(6) 0.0513 1.0000 Uani .
C21 C 0.7844(3) 0.76274(7) 0.92371(11) 0.0438 1.0000 Uani .
C22 C 0.6937(3) 0.75830(8) 1.00422(10) 0.0488 1.0000 Uani .
C23 C 0.5444(3) 0.70491(8) 1.00828(9) 0.0412 1.0000 Uani .
C24 C 0.5513(2) 0.65015(7) 0.95917(8) 0.0317 1.0000 Uani .
C25 C 0.4098(2) 0.60121(9) 0.96769(10) 0.0410 1.0000 Uani .
C26 C 0.2619(3) 0.60710(12) 1.02268(12) 0.0572 1.0000 Uani .
C27 C 0.2538(3) 0.66252(13) 1.06960(11) 0.0655 1.0000 Uani .
C28 C 0.3923(3) 0.70968(11) 1.06251(10) 0.0580 1.0000 Uani .
C29 C 0.50839(19) 0.55747(6) 0.62859(7) 0.0253 1.0000 Uani .
C30 C 0.3080(2) 0.56697(7) 0.62769(8) 0.0293 1.0000 Uani .
C31 C 0.18807(19) 0.51597(7) 0.60433(8) 0.0303 1.0000 Uani .
C32 C 0.2717(2) 0.45713(7) 0.58384(8) 0.0281 1.0000 Uani .
N33 N 0.14345(18) 0.40218(6) 0.56159(7) 0.0324 1.0000 Uani .
O34 O -0.03185(15) 0.41335(6) 0.55370(7) 0.0411 1.0000 Uani .
O35 O 0.21701(18) 0.34840(6) 0.55299(8) 0.0479 1.0000 Uani .
C36 C 0.4718(2) 0.44722(7) 0.58332(8) 0.0308 1.0000 Uani .
C37 C 0.5915(2) 0.49837(7) 0.60531(8) 0.0296 1.0000 Uani .
H51 H 0.5723 0.6936 0.7951 0.0310 1.0000 Uiso R
H52 H 0.4528 0.6301 0.8199 0.0304 1.0000 Uiso R
H111 H 0.8277 0.3896 0.7180 0.0449 1.0000 Uiso R
H121 H 1.0524 0.3040 0.7475 0.0588 1.0000 Uiso R
H131 H 1.3384 0.3269 0.8155 0.0640 1.0000 Uiso R
H141 H 1.4084 0.4339 0.8565 0.0708 1.0000 Uiso R
H151 H 1.1894 0.5196 0.8266 0.0566 1.0000 Uiso R
H161 H 0.9487 0.6799 0.9442 0.0391 1.0000 Uiso R
H211 H 0.8957 0.7937 0.9243 0.0530 1.0000 Uiso R
H212 H 0.6837 0.7758 0.8858 0.0519 1.0000 Uiso R
H221 H 0.6293 0.7997 1.0166 0.0578 1.0000 Uiso R
H222 H 0.7978 0.7495 1.0438 0.0571 1.0000 Uiso R
H251 H 0.4203 0.5627 0.9353 0.0504 1.0000 Uiso R
H261 H 0.1655 0.5724 1.0272 0.0702 1.0000 Uiso R
H271 H 0.1472 0.6669 1.1075 0.0805 1.0000 Uiso R
H281 H 0.3870 0.7474 1.0963 0.0711 1.0000 Uiso R
H301 H 0.2500 0.6081 0.6432 0.0352 1.0000 Uiso R
H311 H 0.0483 0.5221 0.6039 0.0363 1.0000 Uiso R
H361 H 0.5253 0.4062 0.5680 0.0375 1.0000 Uiso R
H371 H 0.7310 0.4935 0.6048 0.0361 1.0000 Uiso R

loop_
_atom_site_aniso_label
_atom_site_aniso_U_11
_atom_site_aniso_U_22
_atom_site_aniso_U_33
_atom_site_aniso_U_23
_atom_site_aniso_U_13
_atom_site_aniso_U_12
S1 0.02295(16) 0.02516(16) 0.02750(16) 0.00374(11) 0.00095(11) 0.00304(11)
O2 0.0314(5) 0.0261(5) 0.0340(5) 0.0060(4) -0.0009(4) 0.0054(4)
O3 0.0258(5) 0.0347(5) 0.0393(5) 0.0050(4) 0.0065(4) 0.0014(4)
N4 0.0273(5) 0.0230(5) 0.0290(5) -0.0003(4) -0.0030(4) 0.0062(4)
C5 0.0244(6) 0.0235(6) 0.0290(6) 0.0003(5) -0.0012(5) 0.0039(5)
C6 0.0265(6) 0.0207(6) 0.0305(6) -0.0001(5) -0.0030(5) 0.0037(5)
S7 0.03732(19) 0.02261(16) 0.02969(17) 0.00061(12) -0.00629(13) 0.00772(12)
C8 0.0258(6) 0.0234(6) 0.0316(7) 0.0010(5) -0.0057(5) 0.0025(5)
N9 0.0310(6) 0.0268(6) 0.0326(6) -0.0014(5) -0.0053(5) 0.0080(5)
C10 0.0364(7) 0.0293(7) 0.0274(6) -0.0006(5) -0.0008(5) 0.0122(6)
C11 0.0456(8) 0.0301(7) 0.0338(7) -0.0001(6) 0.0022(6) 0.0082(6)
C12 0.0679(11) 0.0306(8) 0.0425(9) 0.0013(6) 0.0060(8) 0.0179(8)
C13 0.0736(13) 0.0520(11) 0.0400(9) 0.0003(8) -0.0039(8) 0.0409(10)
C14 0.0555(11) 0.0659(12) 0.0531(10) -0.0118(9) -0.0211(9) 0.0348(10)
C15 0.0466(9) 0.0408(9) 0.0520(10) -0.0106(7) -0.0165(8) 0.0181(7)
C16 0.0331(7) 0.0246(7) 0.0403(8) -0.0020(6) -0.0090(6) -0.0010(5)
C17 0.0327(8) 0.0395(8) 0.0561(10) 0.0015(7) -0.0048(7) -0.0104(6)
F18 0.0456(6) 0.0612(7) 0.0853(8) -0.0017(6) -0.0042(5) -0.0282(5)
F19 0.0282(4) 0.0533(6) 0.0609(6) -0.0056(5) 0.0055(4) -0.0026(4)
F20 0.0509(6) 0.0496(6) 0.0534(6) 0.0150(5) 0.0015(5) -0.0119(5)
C21 0.0524(10) 0.0234(7) 0.0553(10) -0.0051(6) -0.0142(8) 0.0019(6)
C22 0.0642(11) 0.0368(9) 0.0452(9) -0.0151(7) -0.0184(8) 0.0198(8)
C23 0.0497(9) 0.0454(9) 0.0285(7) -0.0012(6) -0.0070(6) 0.0245(7)
C24 0.0324(7) 0.0351(7) 0.0275(6) 0.0041(5) -0.0026(5) 0.0100(6)
C25 0.0375(8) 0.0483(9) 0.0373(8) 0.0139(7) 0.0015(6) 0.0044(7)
C26 0.0412(9) 0.0804(14) 0.0501(10) 0.0349(10) 0.0066(8) 0.0108(9)
C27 0.0615(12) 0.0985(18) 0.0366(9) 0.0219(10) 0.0154(8) 0.0400(13)
C28 0.0691(13) 0.0753(14) 0.0295(8) 0.0012(8) 0.0017(8) 0.0412(11)
C29 0.0247(6) 0.0288(7) 0.0222(6) 0.0019(5) 0.0004(5) 0.0027(5)
C30 0.0258(6) 0.0302(7) 0.0319(7) -0.0018(5) 0.0027(5) 0.0059(5)
C31 0.0218(6) 0.0353(7) 0.0340(7) -0.0017(5) 0.0032(5) 0.0042(5)
C32 0.0295(7) 0.0309(7) 0.0238(6) -0.0003(5) -0.0006(5) 0.0010(5)
N33 0.0343(6) 0.0339(6) 0.0289(6) -0.0017(5) -0.0030(5) 0.0002(5)
O34 0.0303(5) 0.0455(6) 0.0475(6) -0.0100(5) -0.0019(4) -0.0019(5)
O35 0.0494(7) 0.0322(6) 0.0619(8) -0.0074(5) -0.0151(6) 0.0047(5)
C36 0.0317(7) 0.0304(7) 0.0304(7) -0.0033(5) -0.0025(5) 0.0084(5)
C37 0.0238(6) 0.0345(7) 0.0306(7) -0.0019(5) -0.0014(5) 0.0078(5)

loop_
_atom_type_symbol
_atom_type_scat_dispersion_real
_atom_type_scat_dispersion_imag
_atom_type_scat_Cromer_Mann_a1
_atom_type_scat_Cromer_Mann_b1
_atom_type_scat_Cromer_Mann_a2
_atom_type_scat_Cromer_Mann_b2
_atom_type_scat_Cromer_Mann_a3
_atom_type_scat_Cromer_Mann_b3
_atom_type_scat_Cromer_Mann_a4
_atom_type_scat_Cromer_Mann_b4
_atom_type_scat_Cromer_Mann_c
_atom_type_scat_source
C 0.0181 0.0091 2.3100 20.8439 1.0200 10.2075 1.5886 0.5687 0.8650 51.6512 0.2156 'International Tables Vol C 4.2.6.8 and 6.1.1.4'
H 0.0000 0.0000 0.4930 10.5109 0.3229 26.1257 0.1402 3.1424 0.0408 57.7998 0.0030 'International Tables Vol C 4.2.6.8 and 6.1.1.4'
F 0.0727 0.0534 3.5392 10.2825 2.6412 4.2944 1.5170 0.2615 1.0243 26.1476 0.2776 'International Tables Vol C 4.2.6.8 and 6.1.1.4'
N 0.0311 0.0180 12.2126 0.0057 3.1322 9.8933 2.0125 28.9975 1.1663 0.5826 -11.5290 'International Tables Vol C 4.2.6.8 and 6.1.1.4'
O 0.0492 0.0322 3.0485 13.2771 2.2868 5.7011 1.5463 0.3239 0.8670 32.9089 0.2508 'International Tables Vol C 4.2.6.8 and 6.1.1.4'
S 0.3331 0.5567 6.9053 1.4679 5.2034 22.2151 1.4379 0.2536 1.5863 56.1720 0.8669 'International Tables Vol C 4.2.6.8 and 6.1.1.4'

loop_
_geom_angle_atom_site_label_1
_geom_angle_atom_site_label_2
_geom_angle_atom_site_label_3
_geom_angle
_geom_angle_publ_flag
O2 S1 O3 120.45(6) yes
O2 S1 N4 104.46(6) yes
O3 S1 N4 108.48(6) yes
O2 S1 C29 108.46(6) yes
O3 S1 C29 108.70(6) yes
N4 S1 C29 105.25(6) yes
S1 N4 C5 120.95(9) yes
S1 N4 C8 122.78(9) yes
C5 N4 C8 115.24(11) yes
N4 C5 C6 107.25(10) yes
N4 C5 H51 109.2 no
C6 C5 H51 111.5 no
N4 C5 H52 109.8 no
C6 C5 H52 109.9 no
H51 C5 H52 109.1 no
C5 C6 S7 102.88(9) yes
C5 C6 C16 114.65(11) yes
S7 C6 C16 109.91(9) yes
C5 C6 C24 108.48(10) yes
S7 C6 C24 109.17(9) yes
C16 C6 C24 111.34(11) yes
C6 S7 C8 93.67(6) yes
S7 C8 N4 109.29(9) yes
S7 C8 N9 128.92(10) yes
N4 C8 N9 121.76(13) yes
C8 N9 C10 123.33(12) yes
N9 C10 C11 118.09(13) yes
N9 C10 C15 122.01(14) yes
C11 C10 C15 119.44(14) yes
C10 C11 C12 119.48(16) yes
C10 C11 H111 118.6 no
C12 C11 H111 121.9 no
C11 C12 C13 121.21(17) yes
C11 C12 H121 119.2 no
C13 C12 H121 119.5 no
C12 C13 C14 119.64(15) yes
C12 C13 H131 119.8 no
C14 C13 H131 120.6 no
C13 C14 C15 120.29(18) yes
C13 C14 H141 119.8 no
C15 C14 H141 119.9 no
C14 C15 C10 119.93(17) yes
C14 C15 H151 120.1 no
C10 C15 H151 120.0 no
C6 C16 C17 117.51(12) yes
C6 C16 C21 110.87(12) yes
C17 C16 C21 108.63(13) yes
C6 C16 H161 106.4 no
C17 C16 H161 105.4 no
C21 C16 H161 107.4 no
C16 C17 F18 110.15(14) yes
C16 C17 F19 115.39(13) yes
F18 C17 F19 105.11(13) yes
C16 C17 F20 112.81(13) yes
F18 C17 F20 106.32(13) yes
F19 C17 F20 106.41(14) yes
C16 C21 C22 109.37(13) yes
C16 C21 H211 107.3 no
C22 C21 H211 110.4 no
C16 C21 H212 109.0 no
C22 C21 H212 109.0 no
H211 C21 H212 111.9 no
C21 C22 C23 111.68(13) yes
C21 C22 H221 109.4 no
C23 C22 H221 108.1 no
C21 C22 H222 109.3 no
C23 C22 H222 108.9 no
H221 C22 H222 109.4 no
C22 C23 C24 122.01(15) yes
C22 C23 C28 119.38(17) yes
C24 C23 C28 118.62(18) yes
C6 C24 C23 122.14(14) yes
C6 C24 C25 118.74(13) yes
C23 C24 C25 118.90(15) yes
C24 C25 C26 121.03(18) yes
C24 C25 H251 118.0 no
C26 C25 H251 121.0 no
C25 C26 C27 119.5(2) yes
C25 C26 H261 119.2 no
C27 C26 H261 121.3 no
C26 C27 C28 119.82(18) yes
C26 C27 H271 119.1 no
C28 C27 H271 121.1 no
C23 C28 C27 122.14(19) yes
C23 C28 H281 118.8 no
C27 C28 H281 119.1 no
S1 C29 C30 118.76(10) yes
S1 C29 C37 119.64(10) yes
C30 C29 C37 121.60(13) yes
C29 C30 C31 118.93(13) yes
C29 C30 H301 121.8 no
C31 C30 H301 119.3 no
C30 C31 C32 118.90(12) yes
C30 C31 H311 119.4 no
C32 C31 H311 121.7 no
C31 C32 N33 118.85(12) yes
C31 C32 C36 122.79(13) yes
N33 C32 C36 118.36(12) yes
C32 N33 O34 117.85(12) yes
C32 N33 O35 118.17(12) yes
O34 N33 O35 123.97(13) yes
C32 C36 C37 118.29(13) yes
C32 C36 H361 120.8 no
C37 C36 H361 120.9 no
C29 C37 C36 119.43(12) yes
C29 C37 H371 120.0 no
C36 C37 H371 120.5 no

loop_
_geom_bond_atom_site_label_1
_geom_bond_atom_site_label_2
_geom_bond_distance
_geom_bond_publ_flag
S1 O2 1.4299(10) yes
S1 O3 1.4248(10) yes
S1 N4 1.6630(11) yes
S1 C29 1.7670(14) yes
N4 C5 1.4670(16) yes
N4 C8 1.4054(16) yes
C5 C6 1.5431(18) yes
C5 H51 0.974 no
C5 H52 0.981 no
C6 S7 1.8463(13) yes
C6 C16 1.5536(19) yes
C6 C24 1.5343(19) yes
S7 C8 1.7731(14) yes
C8 N9 1.2559(18) yes
N9 C10 1.4160(17) yes
C10 C11 1.388(2) yes
C10 C15 1.388(2) yes
C11 C12 1.391(2) yes
C11 H111 0.973 no
C12 C13 1.362(3) yes
C12 H121 0.977 no
C13 C14 1.380(3) yes
C13 H131 0.954 no
C14 C15 1.392(2) yes
C14 H141 0.966 no
C15 H151 0.968 no
C16 C17 1.516(2) yes
C16 C21 1.534(2) yes
C16 H161 0.991 no
C17 F18 1.3429(18) yes
C17 F19 1.345(2) yes
C17 F20 1.351(2) yes
C21 C22 1.513(3) yes
C21 H211 0.991 no
C21 H212 0.979 no
C22 C23 1.497(3) yes
C22 H221 0.977 no
C22 H222 0.996 no
C23 C24 1.399(2) yes
C23 C28 1.400(3) yes
C24 C25 1.401(2) yes
C25 C26 1.389(2) yes
C25 H251 0.965 no
C26 C27 1.388(3) yes
C26 H261 0.972 no
C27 C28 1.358(3) yes
C27 H271 0.982 no
C28 H281 0.963 no
C29 C30 1.3858(18) yes
C29 C37 1.3935(19) yes
C30 C31 1.384(2) yes
C30 H301 0.967 no
C31 C32 1.377(2) yes
C31 H311 0.965 no
C32 N33 1.4737(18) yes
C32 C36 1.3858(19) yes
N33 O34 1.2286(16) yes
N33 O35 1.2180(17) yes
C36 C37 1.379(2) yes
C36 H361 0.951 no
C37 H371 0.961 no

loop_
_geom_hbond_atom_site_label_D
_geom_hbond_atom_site_label_H
_geom_hbond_atom_site_label_A
_geom_hbond_site_symmetry_A
_geom_hbond_angle_DHA
_geom_hbond_distance_DH
_geom_hbond_distance_HA
_geom_hbond_distance_DA
_geom_hbond_publ_flag
C31 H311 O3 1_455 132.86 0.965 2.397 3.134(2) yes
C37 H371 O34 1_655 136.76 0.961 2.468 3.236(2) yes
